data_7007768
loop_
_publ_author_name
'Hill, Lyndal M. R.'
'Gherman, Benjamin F.'
'Aboelella, Nermeen W.'
'Cramer, Christopher J.'
'Tolman, William B.'

_publ_section_title
;
 Electronic tuning of beta-diketiminate ligands with fluorinated
 substituents: effects on the O2-reactivity of mononuclear Cu(I)
 complexes.
;
_journal_issue 41
_journal_name_full 'Dalton transactions (Cambridge, England : 2003)'
_journal_page_first 4944
_journal_page_last 4953
_journal_paper_doi 10.1039/b609939d
_journal_year 2006
_chemical_formula_moiety 'C31 H41 Cu F3 N3'
_chemical_formula_sum 'C31 H41 Cu F3 N3'
_chemical_formula_weight 576.21
_chemical_name_common ((L1)Cu(CH3CN))
_chemical_name_systematic
;
[(L1)Cu(CH3CN)]
;
_space_group_IT_number 9
_symmetry_cell_setting monoclinic
_symmetry_space_group_name_Hall 'C -2yc'
_symmetry_space_group_name_H-M 'C 1 c 1'
_atom_sites_solution_hydrogens geom
_atom_sites_solution_primary direct
_atom_sites_solution_secondary difmap
_audit_creation_method SHELXL-97
_cell_angle_alpha 90.00
_cell_angle_beta 108.469(2)
_cell_angle_gamma 90.00
_cell_formula_units_Z 4
_cell_length_a 12.9031(7)
_cell_length_b 14.2839(8)
_cell_length_c 18.0089(11)
_cell_measurement_reflns_used 3847
_cell_measurement_temperature 173(2)
_cell_measurement_theta_max 27.39
_cell_measurement_theta_min 2.23
_cell_volume 3148.2(3)
_computing_cell_refinement 'SAINT, Bruker'
_computing_data_collection 'SMART, Bruker'
_computing_data_reduction 'SAINT, Bruker'
_computing_molecular_graphics 'SHELXTL, Bruker'
_computing_structure_refinement 'SHELXL-97 (Sheldrick, 1997)'
_computing_structure_solution 'SHELXS-97 (Sheldrick, 1990)'
_diffrn_ambient_temperature 173(2)
_diffrn_measured_fraction_theta_full 0.998
_diffrn_measured_fraction_theta_max 0.998
_diffrn_measurement_device_type 'Siemens SMART Platform CCD'
_diffrn_measurement_method 'area detector, omega scans per phi'
_diffrn_radiation_monochromator graphite
_diffrn_radiation_source 'normal-focus sealed tube'
_diffrn_radiation_type MoK\a
_diffrn_radiation_wavelength 0.71073
_diffrn_reflns_av_R_equivalents 0.0243
_diffrn_reflns_av_sigmaI/netI 0.0395
_diffrn_reflns_limit_h_max 16
_diffrn_reflns_limit_h_min -16
_diffrn_reflns_limit_k_max 18
_diffrn_reflns_limit_k_min -18
_diffrn_reflns_limit_l_max 23
_diffrn_reflns_limit_l_min -23
_diffrn_reflns_number 18407
_diffrn_reflns_theta_full 27.51
_diffrn_reflns_theta_max 27.51
_diffrn_reflns_theta_min 2.19
_exptl_absorpt_coefficient_mu 0.734
_exptl_absorpt_correction_T_max 0.8671
_exptl_absorpt_correction_T_min 0.6672
_exptl_absorpt_correction_type multi-scan
_exptl_absorpt_process_details 'SADABS, R. Blessing, 1995'
_exptl_crystal_colour yellow-orange
_exptl_crystal_density_diffrn 1.216
_exptl_crystal_density_method 'not measured'
_exptl_crystal_description block
_exptl_crystal_F_000 1216
_exptl_crystal_size_max 0.60
_exptl_crystal_size_mid 0.35
_exptl_crystal_size_min 0.20
_refine_diff_density_max 0.199
_refine_diff_density_min -0.187
_refine_diff_density_rms 0.036
_refine_ls_abs_structure_details 'Flack H D (1983), Acta Cryst. A39, 876-881'
_refine_ls_abs_structure_Flack 0.036(8)
_refine_ls_extinction_method none
_refine_ls_goodness_of_fit_ref 1.027
_refine_ls_hydrogen_treatment riding
_refine_ls_matrix_type full
_refine_ls_number_parameters 350
_refine_ls_number_reflns 7107
_refine_ls_number_restraints 3
_refine_ls_restrained_S_all 1.026
_refine_ls_R_factor_all 0.0356
_refine_ls_R_factor_gt 0.0303
_refine_ls_shift/su_max 0.001
_refine_ls_shift/su_mean 0.000
_refine_ls_structure_factor_coef Fsqd
_refine_ls_weighting_details 'calc w=1/[\s^2^(Fo^2^)+(0.0376P)^2^+0.0000P] where P=(Fo^2^+2Fc^2^)/3'
_refine_ls_weighting_scheme calc
_refine_ls_wR_factor_gt 0.0694
_refine_ls_wR_factor_ref 0.0714
_reflns_number_gt 6454
_reflns_number_total 7107
_reflns_threshold_expression >2sigma(I)
_cod_data_source_file b609939d.txt
_cod_data_source_block 05269m
_cod_original_sg_symbol_H-M Cc
_cod_database_code 7007768

loop_
_symmetry_equiv_pos_as_xyz
'x, y, z'
'x, -y, z+1/2'
'x+1/2, y+1/2, z'
'x+1/2, -y+1/2, z+1/2'

loop_
_atom_site_label
_atom_site_type_symbol
_atom_site_fract_x
_atom_site_fract_y
_atom_site_fract_z
_atom_site_U_iso_or_equiv
_atom_site_adp_type
_atom_site_occupancy
_atom_site_symmetry_multiplicity
_atom_site_calc_flag
_atom_site_refinement_flags
_atom_site_disorder_assembly
_atom_site_disorder_group
Cu1 Cu 0.160534(16) 0.646837(13) 0.509511(14) 0.03344(6) Uani 1 1 d . . .
F1 F 0.26631(13) 0.84785(11) 0.33410(10) 0.0658(4) Uani 1 1 d . . .
F2 F 0.13599(14) 0.77051(10) 0.25803(8) 0.0656(4) Uani 1 1 d . . .
F3 F 0.10685(18) 0.90550(12) 0.29498(11) 0.0860(6) Uani 1 1 d . . .
N1 N 0.18683(12) 0.70345(10) 0.41901(9) 0.0300(3) Uani 1 1 d . . .
N2 N 0.06006(15) 0.73811(12) 0.52659(10) 0.0418(4) Uani 1 1 d . . .
N3 N 0.21146(14) 0.53424(11) 0.56055(10) 0.0393(4) Uani 1 1 d . . .
C1 C 0.1607(2) 0.82671(17) 0.31922(14) 0.0434(5) Uani 1 1 d . . .
C2 C 0.13884(17) 0.78359(13) 0.39046(12) 0.0367(4) Uani 1 1 d . . .
C3 C 0.0690(2) 0.83372(16) 0.41956(15) 0.0546(6) Uani 1 1 d . . .
H3A H 0.0435 0.8911 0.3935 0.065 Uiso 1 1 calc R . .
C4 C 0.0299(2) 0.81257(17) 0.48200(15) 0.0583(7) Uani 1 1 d . . .
C5 C -0.0503(4) 0.8814(2) 0.4978(2) 0.1054(15) Uani 1 1 d . . .
H5A H -0.0726 0.8590 0.5419 0.158 Uiso 1 1 calc R . .
H5B H -0.1147 0.8868 0.4512 0.158 Uiso 1 1 calc R . .
H5C H -0.0153 0.9428 0.5107 0.158 Uiso 1 1 calc R . .
C6 C 0.25450(16) 0.65276(12) 0.38399(11) 0.0323(4) Uani 1 1 d . . .
C7 C 0.20641(19) 0.58505(13) 0.32732(12) 0.0418(5) Uani 1 1 d . . .
C8 C 0.2744(3) 0.53096(17) 0.29835(14) 0.0582(7) Uani 1 1 d . . .
H8A H 0.2432 0.4840 0.2605 0.070 Uiso 1 1 calc R . .
C9 C 0.3839(3) 0.5434(2) 0.32268(15) 0.0671(8) Uani 1 1 d . . .
H9A H 0.4283 0.5068 0.3007 0.081 Uiso 1 1 calc R . .
C10 C 0.4313(2) 0.6092(2) 0.37951(17) 0.0596(8) Uani 1 1 d . . .
H10A H 0.5083 0.6170 0.3966 0.071 Uiso 1 1 calc R . .
C11 C 0.36772(19) 0.66467(17) 0.41243(14) 0.0422(5) Uani 1 1 d D . .
C12 C 0.0841(2) 0.56937(18) 0.30028(14) 0.0569(6) Uani 1 1 d . . .
H12A H 0.0496 0.6270 0.3134 0.068 Uiso 1 1 calc R . .
C13 C 0.0544(3) 0.4883(3) 0.34429(16) 0.0895(11) Uani 1 1 d . . .
H13A H 0.0849 0.4994 0.4008 0.134 Uiso 1 1 calc R . .
H13B H 0.0844 0.4301 0.3308 0.134 Uiso 1 1 calc R . .
H13C H -0.0253 0.4832 0.3297 0.134 Uiso 1 1 calc R . .
C14 C 0.0352(3) 0.5537(2) 0.21191(15) 0.0715(8) Uani 1 1 d . . .
H14A H 0.0542 0.6064 0.1840 0.107 Uiso 1 1 calc R . .
H14B H -0.0445 0.5489 0.1978 0.107 Uiso 1 1 calc R . .
H14C H 0.0645 0.4956 0.1975 0.107 Uiso 1 1 calc R . .
C15 C 0.4196(2) 0.73173(19) 0.47804(15) 0.0587(6) Uani 1 1 d . . .
H15A H 0.3607 0.7723 0.4857 0.070 Uiso 1 1 calc R . .
C16 C 0.5041(3) 0.7948(3) 0.4611(2) 0.0891(10) Uani 1 1 d . . .
H16A H 0.4699 0.8305 0.4131 0.134 Uiso 1 1 calc R . .
H16B H 0.5636 0.7566 0.4544 0.134 Uiso 1 1 calc R . .
H16C H 0.5335 0.8382 0.5050 0.134 Uiso 1 1 calc R . .
C17 C 0.4707(3) 0.6756(3) 0.55411(19) 0.0909(11) Uani 1 1 d . . .
H17A H 0.4144 0.6368 0.5648 0.136 Uiso 1 1 calc R . .
H17B H 0.5011 0.7190 0.5978 0.136 Uiso 1 1 calc R . .
H17C H 0.5290 0.6354 0.5481 0.136 Uiso 1 1 calc R . .
C18 C 0.0165(2) 0.72303(14) 0.58941(12) 0.0455(5) Uani 1 1 d . A .
C19 C 0.0705(2) 0.76253(16) 0.66298(14) 0.0556(6) Uani 1 1 d . . .
C20 C 0.0263(3) 0.7478(2) 0.72292(15) 0.0644(8) Uani 1 1 d . . .
H20A H 0.0610 0.7746 0.7729 0.077 Uiso 1 1 calc R . .
C21 C -0.0660(3) 0.6956(2) 0.71139(15) 0.0659(8) Uani 1 1 d . . .
H21A H -0.0958 0.6877 0.7530 0.079 Uiso 1 1 calc R . .
C22 C -0.1164(3) 0.65444(18) 0.63990(18) 0.0577(8) Uani 1 1 d . A .
H22A H -0.1794 0.6168 0.6331 0.069 Uiso 1 1 calc R . .
C23 C -0.0757(2) 0.66730(17) 0.57707(15) 0.0482(6) Uani 1 1 d . . .
C24 C 0.1770(3) 0.8152(2) 0.67789(19) 0.0717(9) Uani 1 1 d . . .
H24A H 0.1871 0.8272 0.6259 0.086 Uiso 1 1 calc R . .
C25 C 0.2706(3) 0.7574(3) 0.7243(3) 0.1115(14) Uani 1 1 d . . .
H25A H 0.2706 0.6977 0.6974 0.167 Uiso 1 1 calc R . .
H25B H 0.2641 0.7455 0.7762 0.167 Uiso 1 1 calc R . .
H25C H 0.3390 0.7908 0.7298 0.167 Uiso 1 1 calc R . .
C26 C 0.1753(5) 0.9119(3) 0.7174(3) 0.131(2) Uani 1 1 d . . .
H26A H 0.1133 0.9487 0.6852 0.197 Uiso 1 1 calc R . .
H26B H 0.2435 0.9454 0.7224 0.197 Uiso 1 1 calc R . .
H26C H 0.1682 0.9024 0.7694 0.197 Uiso 1 1 calc R . .
C27 C -0.1283(2) 0.6177(2) 0.49948(16) 0.0598(6) Uani 0.731(6) 1 d PD A 1
H27A H -0.0936 0.6441 0.4617 0.072 Uiso 0.731(6) 1 calc PR A 1
C28 C -0.1055(5) 0.5141(3) 0.5039(3) 0.0948(17) Uani 0.731(6) 1 d P A 1
H28A H -0.0294 0.5030 0.5358 0.142 Uiso 0.731(6) 1 calc PR A 1
H28B H -0.1177 0.4894 0.4510 0.142 Uiso 0.731(6) 1 calc PR A 1
H28C H -0.1544 0.4825 0.5278 0.142 Uiso 0.731(6) 1 calc PR A 1
C29 C -0.2524(5) 0.6372(6) 0.4646(4) 0.125(3) Uani 0.731(6) 1 d P A 1
H29A H -0.2681 0.7005 0.4792 0.187 Uiso 0.731(6) 1 calc PR A 1
H29B H -0.2929 0.5915 0.4852 0.187 Uiso 0.731(6) 1 calc PR A 1
H29C H -0.2746 0.6321 0.4074 0.187 Uiso 0.731(6) 1 calc PR A 1
C27' C -0.1283(2) 0.6177(2) 0.49948(16) 0.0598(6) Uani 0.269(6) 1 d PD A 2
H27B H -0.0669 0.6018 0.4790 0.072 Uiso 0.269(6) 1 calc PR A 2
C28' C -0.1737(14) 0.5297(10) 0.5118(9) 0.0948(17) Uani 0.269(6) 1 d P A 2
H28D H -0.1215 0.4970 0.5556 0.142 Uiso 0.269(6) 1 calc PR A 2
H28E H -0.1889 0.4915 0.4643 0.142 Uiso 0.269(6) 1 calc PR A 2
H28F H -0.2417 0.5406 0.5237 0.142 Uiso 0.269(6) 1 calc PR A 2
C29' C -0.1929(14) 0.6915(19) 0.4461(11) 0.125(3) Uani 0.269(6) 1 d P A 2
H29D H -0.1503 0.7496 0.4539 0.187 Uiso 0.269(6) 1 calc PR A 2
H29E H -0.2612 0.7026 0.4575 0.187 Uiso 0.269(6) 1 calc PR A 2
H29F H -0.2094 0.6710 0.3916 0.187 Uiso 0.269(6) 1 calc PR A 2
C30 C 0.23802(17) 0.46311(14) 0.58838(12) 0.0395(4) Uani 1 1 d . . .
C31 C 0.2715(2) 0.37227(15) 0.62314(14) 0.0512(6) Uani 1 1 d . . .
H31A H 0.2569 0.3248 0.5818 0.077 Uiso 1 1 calc R . .
H31B H 0.2304 0.3571 0.6589 0.077 Uiso 1 1 calc R . .
H31C H 0.3498 0.3733 0.6522 0.077 Uiso 1 1 calc R . .

loop_
_atom_site_aniso_label
_atom_site_aniso_U_11
_atom_site_aniso_U_22
_atom_site_aniso_U_33
_atom_site_aniso_U_23
_atom_site_aniso_U_13
_atom_site_aniso_U_12
Cu1 0.04473(12) 0.02781(10) 0.03089(10) 0.00469(11) 0.01636(8) 0.00818(12)
F1 0.0710(10) 0.0706(10) 0.0665(10) 0.0169(7) 0.0370(8) -0.0100(7)
F2 0.1043(12) 0.0589(8) 0.0361(7) 0.0095(6) 0.0260(7) -0.0043(8)
F3 0.1292(15) 0.0673(11) 0.0968(13) 0.0557(10) 0.0859(12) 0.0548(11)
N1 0.0367(8) 0.0260(7) 0.0298(7) 0.0023(6) 0.0141(6) 0.0017(6)
N2 0.0609(11) 0.0356(9) 0.0366(9) 0.0094(7) 0.0266(8) 0.0181(8)
N3 0.0504(10) 0.0365(9) 0.0352(8) 0.0057(7) 0.0196(7) 0.0131(8)
C1 0.0578(14) 0.0363(11) 0.0461(13) 0.0133(10) 0.0306(11) 0.0089(9)
C2 0.0496(11) 0.0304(9) 0.0357(10) 0.0059(8) 0.0214(9) 0.0041(8)
C3 0.0822(17) 0.0389(12) 0.0585(15) 0.0230(10) 0.0448(13) 0.0273(11)
C4 0.0878(18) 0.0475(13) 0.0568(15) 0.0197(11) 0.0471(14) 0.0326(13)
C5 0.175(4) 0.0763(18) 0.113(3) 0.0601(19) 0.113(3) 0.085(2)
C6 0.0440(10) 0.0267(9) 0.0311(9) 0.0052(7) 0.0188(8) 0.0042(7)
C7 0.0677(14) 0.0301(9) 0.0335(10) 0.0023(8) 0.0244(9) -0.0001(9)
C8 0.104(2) 0.0394(12) 0.0408(12) 0.0017(10) 0.0358(13) 0.0174(12)
C9 0.095(2) 0.0682(17) 0.0504(14) 0.0197(13) 0.0403(15) 0.0473(16)
C10 0.0505(15) 0.0762(19) 0.0602(17) 0.0326(16) 0.0292(13) 0.0282(14)
C11 0.0427(12) 0.0476(13) 0.0395(12) 0.0119(10) 0.0175(10) 0.0066(10)
C12 0.0758(16) 0.0530(13) 0.0456(12) -0.0160(11) 0.0244(11) -0.0294(12)
C13 0.127(3) 0.099(2) 0.0437(14) -0.0159(15) 0.0292(16) -0.071(2)
C14 0.089(2) 0.0742(18) 0.0480(14) -0.0098(13) 0.0174(14) -0.0326(16)
C15 0.0451(13) 0.0699(16) 0.0571(15) -0.0017(13) 0.0104(11) -0.0114(12)
C16 0.0627(18) 0.091(2) 0.110(3) 0.004(2) 0.0234(18) -0.0246(17)
C17 0.085(2) 0.115(3) 0.0539(18) 0.0118(19) -0.0047(16) -0.032(2)
C18 0.0716(15) 0.0349(10) 0.0408(11) 0.0138(9) 0.0331(11) 0.0280(10)
C19 0.0842(18) 0.0433(12) 0.0488(13) 0.0061(10) 0.0348(13) 0.0243(12)
C20 0.104(2) 0.0584(15) 0.0418(14) 0.0124(11) 0.0385(14) 0.0359(16)
C21 0.102(2) 0.0638(17) 0.0517(15) 0.0289(13) 0.0524(15) 0.0480(16)
C22 0.0704(17) 0.0547(16) 0.0634(17) 0.0266(13) 0.0432(14) 0.0341(13)
C23 0.0598(15) 0.0480(12) 0.0456(14) 0.0175(11) 0.0291(12) 0.0264(12)
C24 0.110(3) 0.0514(16) 0.0626(18) -0.0165(14) 0.0399(17) -0.0065(17)
C25 0.089(3) 0.094(3) 0.137(4) -0.014(3) 0.016(2) -0.010(2)
C26 0.214(6) 0.057(2) 0.137(4) -0.033(2) 0.075(4) -0.009(3)
C27 0.0503(14) 0.0763(17) 0.0557(15) 0.0110(13) 0.0208(12) 0.0144(13)
C28 0.089(4) 0.074(3) 0.099(3) -0.020(2) -0.003(3) 0.012(3)
C29 0.062(3) 0.203(8) 0.091(4) -0.014(4) -0.002(3) 0.058(4)
C27' 0.0503(14) 0.0763(17) 0.0557(15) 0.0110(13) 0.0208(12) 0.0144(13)
C28' 0.089(4) 0.074(3) 0.099(3) -0.020(2) -0.003(3) 0.012(3)
C29' 0.062(3) 0.203(8) 0.091(4) -0.014(4) -0.002(3) 0.058(4)
C30 0.0486(11) 0.0397(11) 0.0322(10) 0.0003(8) 0.0156(8) 0.0091(9)
C31 0.0720(15) 0.0387(11) 0.0435(12) 0.0104(9) 0.0194(11) 0.0224(10)

loop_
_atom_type_symbol
_atom_type_description
_atom_type_scat_dispersion_real
_atom_type_scat_dispersion_imag
_atom_type_scat_source
C C 0.0033 0.0016 'International Tables Vol C Tables 4.2.6.8 and 6.1.1.4'
H H 0.0000 0.0000 'International Tables Vol C Tables 4.2.6.8 and 6.1.1.4'
N N 0.0061 0.0033 'International Tables Vol C Tables 4.2.6.8 and 6.1.1.4'
F F 0.0171 0.0103 'International Tables Vol C Tables 4.2.6.8 and 6.1.1.4'
Cu Cu 0.3201 1.2651 'International Tables Vol C Tables 4.2.6.8 and 6.1.1.4'

loop_
_geom_angle_atom_site_label_1
_geom_angle_atom_site_label_2
_geom_angle_atom_site_label_3
_geom_angle
_geom_angle_site_symmetry_1
_geom_angle_site_symmetry_3
_geom_angle_publ_flag
N3 Cu1 N2 130.78(7) . . ?
N3 Cu1 N1 130.10(7) . . ?
N2 Cu1 N1 99.04(6) . . ?
C2 N1 C6 122.91(15) . . ?
C2 N1 Cu1 120.04(12) . . ?
C6 N1 Cu1 116.98(11) . . ?
C4 N2 C18 119.34(16) . . ?
C4 N2 Cu1 122.19(14) . . ?
C18 N2 Cu1 118.46(12) . . ?
C30 N3 Cu1 176.12(18) . . ?
F2 C1 F3 106.3(2) . . ?
F2 C1 F1 105.43(19) . . ?
F3 C1 F1 105.6(2) . . ?
F2 C1 C2 113.36(19) . . ?
F3 C1 C2 113.76(18) . . ?
F1 C1 C2 111.73(19) . . ?
N1 C2 C3 125.64(18) . . ?
N1 C2 C1 119.09(17) . . ?
C3 C2 C1 115.27(18) . . ?
C2 C3 C4 129.6(2) . . ?
C2 C3 H3A 115.2 . . ?
C4 C3 H3A 115.2 . . ?
N2 C4 C3 123.4(2) . . ?
N2 C4 C5 119.8(2) . . ?
C3 C4 C5 116.8(2) . . ?
C4 C5 H5A 109.5 . . ?
C4 C5 H5B 109.5 . . ?
H5A C5 H5B 109.5 . . ?
C4 C5 H5C 109.5 . . ?
H5A C5 H5C 109.5 . . ?
H5B C5 H5C 109.5 . . ?
C11 C6 C7 121.46(19) . . ?
C11 C6 N1 119.46(17) . . ?
C7 C6 N1 118.75(18) . . ?
C8 C7 C6 118.1(2) . . ?
C8 C7 C12 121.0(2) . . ?
C6 C7 C12 120.86(19) . . ?
C9 C8 C7 121.7(2) . . ?
C9 C8 H8A 119.2 . . ?
C7 C8 H8A 119.2 . . ?
C8 C9 C10 120.1(2) . . ?
C8 C9 H9A 120.0 . . ?
C10 C9 H9A 120.0 . . ?
C9 C10 C11 121.2(3) . . ?
C9 C10 H10A 119.4 . . ?
C11 C10 H10A 119.4 . . ?
C6 C11 C10 117.4(2) . . ?
C6 C11 C15 121.3(2) . . ?
C10 C11 C15 121.2(2) . . ?
C7 C12 C13 110.8(2) . . ?
C7 C12 C14 113.6(2) . . ?
C13 C12 C14 109.98(19) . . ?
C7 C12 H12A 107.4 . . ?
C13 C12 H12A 107.4 . . ?
C14 C12 H12A 107.4 . . ?
C12 C13 H13A 109.5 . . ?
C12 C13 H13B 109.5 . . ?
H13A C13 H13B 109.5 . . ?
C12 C13 H13C 109.5 . . ?
H13A C13 H13C 109.5 . . ?
H13B C13 H13C 109.5 . . ?
C12 C14 H14A 109.5 . . ?
C12 C14 H14B 109.5 . . ?
H14A C14 H14B 109.5 . . ?
C12 C14 H14C 109.5 . . ?
H14A C14 H14C 109.5 . . ?
H14B C14 H14C 109.5 . . ?
C11 C15 C16 113.0(2) . . ?
C11 C15 C17 109.0(2) . . ?
C16 C15 C17 110.8(2) . . ?
C11 C15 H15A 108.0 . . ?
C16 C15 H15A 108.0 . . ?
C17 C15 H15A 108.0 . . ?
C15 C16 H16A 109.5 . . ?
C15 C16 H16B 109.5 . . ?
H16A C16 H16B 109.5 . . ?
C15 C16 H16C 109.5 . . ?
H16A C16 H16C 109.5 . . ?
H16B C16 H16C 109.5 . . ?
C15 C17 H17A 109.5 . . ?
C15 C17 H17B 109.5 . . ?
H17A C17 H17B 109.5 . . ?
C15 C17 H17C 109.5 . . ?
H17A C17 H17C 109.5 . . ?
H17B C17 H17C 109.5 . . ?
C23 C18 C19 121.6(2) . . ?
C23 C18 N2 119.4(2) . . ?
C19 C18 N2 118.9(2) . . ?
C20 C19 C18 118.0(3) . . ?
C20 C19 C24 120.7(3) . . ?
C18 C19 C24 121.2(2) . . ?
C21 C20 C19 121.3(3) . . ?
C21 C20 H20A 119.4 . . ?
C19 C20 H20A 119.4 . . ?
C20 C21 C22 120.4(2) . . ?
C20 C21 H21A 119.8 . . ?
C22 C21 H21A 119.8 . . ?
C21 C22 C23 120.8(3) . . ?
C21 C22 H22A 119.6 . . ?
C23 C22 H22A 119.6 . . ?
C18 C23 C22 117.8(3) . . ?
C18 C23 C27 121.6(2) . . ?
C22 C23 C27 120.5(3) . . ?
C25 C24 C19 110.8(3) . . ?
C25 C24 C26 111.3(4) . . ?
C19 C24 C26 112.2(3) . . ?
C25 C24 H24A 107.4 . . ?
C19 C24 H24A 107.4 . . ?
C26 C24 H24A 107.4 . . ?
C24 C25 H25A 109.5 . . ?
C24 C25 H25B 109.5 . . ?
H25A C25 H25B 109.5 . . ?
C24 C25 H25C 109.5 . . ?
H25A C25 H25C 109.5 . . ?
H25B C25 H25C 109.5 . . ?
C24 C26 H26A 109.5 . . ?
C24 C26 H26B 109.5 . . ?
H26A C26 H26B 109.5 . . ?
C24 C26 H26C 109.5 . . ?
H26A C26 H26C 109.5 . . ?
H26B C26 H26C 109.5 . . ?
C28 C27 C23 112.7(3) . . ?
C28 C27 C29 111.0(4) . . ?
C23 C27 C29 113.1(3) . . ?
C28 C27 H27A 106.5 . . ?
C23 C27 H27A 106.5 . . ?
C29 C27 H27A 106.5 . . ?
C27 C28 H28A 109.5 . . ?
C27 C28 H28B 109.5 . . ?
H28A C28 H28B 109.5 . . ?
C27 C28 H28C 109.5 . . ?
H28A C28 H28C 109.5 . . ?
H28B C28 H28C 109.5 . . ?
C27 C29 H29A 109.5 . . ?
C27 C29 H29B 109.5 . . ?
H29A C29 H29B 109.5 . . ?
C27 C29 H29C 109.5 . . ?
H29A C29 H29C 109.5 . . ?
H29B C29 H29C 109.5 . . ?
H28D C28' H28E 109.5 . . ?
H28D C28' H28F 109.5 . . ?
H28E C28' H28F 109.5 . . ?
H29D C29' H29E 109.5 . . ?
H29D C29' H29F 109.5 . . ?
H29E C29' H29F 109.5 . . ?
N3 C30 C31 179.5(2) . . ?
C30 C31 H31A 109.5 . . ?
C30 C31 H31B 109.5 . . ?
H31A C31 H31B 109.5 . . ?
C30 C31 H31C 109.5 . . ?
H31A C31 H31C 109.5 . . ?
H31B C31 H31C 109.5 . . ?

loop_
_geom_bond_atom_site_label_1
_geom_bond_atom_site_label_2
_geom_bond_distance
_geom_bond_site_symmetry_2
_geom_bond_publ_flag
Cu1 N3 1.8656(16) . ?
Cu1 N2 1.9307(16) . ?
Cu1 N1 1.9431(14) . ?
F1 C1 1.338(3) . ?
F2 C1 1.318(3) . ?
F3 C1 1.322(3) . ?
N1 C2 1.325(2) . ?
N1 C6 1.426(2) . ?
N2 C4 1.315(3) . ?
N2 C18 1.430(3) . ?
N3 C30 1.137(2) . ?
C1 C2 1.528(3) . ?
C2 C3 1.378(3) . ?
C3 C4 1.403(3) . ?
C3 H3A 0.9500 . ?
C4 C5 1.518(3) . ?
C5 H5A 0.9800 . ?
C5 H5B 0.9800 . ?
C5 H5C 0.9800 . ?
C6 C11 1.397(3) . ?
C6 C7 1.400(3) . ?
C7 C8 1.389(3) . ?
C7 C12 1.514(4) . ?
C8 C9 1.351(4) . ?
C8 H8A 0.9500 . ?
C9 C10 1.382(4) . ?
C9 H9A 0.9500 . ?
C10 C11 1.400(4) . ?
C10 H10A 0.9500 . ?
C11 C15 1.504(3) . ?
C12 C13 1.519(4) . ?
C12 C14 1.531(3) . ?
C12 H12A 1.0000 . ?
C13 H13A 0.9800 . ?
C13 H13B 0.9800 . ?
C13 H13C 0.9800 . ?
C14 H14A 0.9800 . ?
C14 H14B 0.9800 . ?
C14 H14C 0.9800 . ?
C15 C16 1.518(4) . ?
C15 C17 1.543(4) . ?
C15 H15A 1.0000 . ?
C16 H16A 0.9800 . ?
C16 H16B 0.9800 . ?
C16 H16C 0.9800 . ?
C17 H17A 0.9800 . ?
C17 H17B 0.9800 . ?
C17 H17C 0.9800 . ?
C18 C23 1.389(4) . ?
C18 C19 1.405(3) . ?
C19 C20 1.387(3) . ?
C19 C24 1.515(4) . ?
C20 C21 1.364(5) . ?
C20 H20A 0.9500 . ?
C21 C22 1.377(5) . ?
C21 H21A 0.9500 . ?
C22 C23 1.402(4) . ?
C22 H22A 0.9500 . ?
C23 C27 1.521(4) . ?
C24 C25 1.482(5) . ?
C24 C26 1.557(5) . ?
C24 H24A 1.0000 . ?
C25 H25A 0.9800 . ?
C25 H25B 0.9800 . ?
C25 H25C 0.9800 . ?
C26 H26A 0.9800 . ?
C26 H26B 0.9800 . ?
C26 H26C 0.9800 . ?
C27 C28 1.506(6) . ?
C27 C29 1.548(6) . ?
C27 H27A 1.0000 . ?
C28 H28A 0.9800 . ?
C28 H28B 0.9800 . ?
C28 H28C 0.9800 . ?
C29 H29A 0.9800 . ?
C29 H29B 0.9800 . ?
C29 H29C 0.9800 . ?
C28' H28D 0.9800 . ?
C28' H28E 0.9800 . ?
C28' H28F 0.9800 . ?
C29' H29D 0.9800 . ?
C29' H29E 0.9800 . ?
C29' H29F 0.9800 . ?
C30 C31 1.446(3) . ?
C31 H31A 0.9800 . ?
C31 H31B 0.9800 . ?
C31 H31C 0.9800 . ?

loop_
_geom_torsion_atom_site_label_1
_geom_torsion_atom_site_label_2
_geom_torsion_atom_site_label_3
_geom_torsion_atom_site_label_4
_geom_torsion
_geom_torsion_site_symmetry_1
_geom_torsion_site_symmetry_2
_geom_torsion_site_symmetry_3
_geom_torsion_site_symmetry_4
_geom_torsion_publ_flag
N3 Cu1 N1 C2 177.71(14) . . . . ?
N2 Cu1 N1 C2 0.81(16) . . . . ?
N3 Cu1 N1 C6 0.63(18) . . . . ?
N2 Cu1 N1 C6 -176.28(14) . . . . ?
N3 Cu1 N2 C4 -177.1(2) . . . . ?
N1 Cu1 N2 C4 -0.2(2) . . . . ?
N3 Cu1 N2 C18 2.2(2) . . . . ?
N1 Cu1 N2 C18 179.05(17) . . . . ?
N2 Cu1 N3 C30 96(2) . . . . ?
N1 Cu1 N3 C30 -80(2) . . . . ?
C6 N1 C2 C3 177.0(2) . . . . ?
Cu1 N1 C2 C3 0.1(3) . . . . ?
C6 N1 C2 C1 -3.0(3) . . . . ?
Cu1 N1 C2 C1 -179.95(16) . . . . ?
F2 C1 C2 N1 57.2(3) . . . . ?
F3 C1 C2 N1 178.7(2) . . . . ?
F1 C1 C2 N1 -61.8(3) . . . . ?
F2 C1 C2 C3 -122.9(2) . . . . ?
F3 C1 C2 C3 -1.4(3) . . . . ?
F1 C1 C2 C3 118.1(2) . . . . ?
N1 C2 C3 C4 -2.2(5) . . . . ?
C1 C2 C3 C4 177.9(3) . . . . ?
C18 N2 C4 C3 179.4(3) . . . . ?
Cu1 N2 C4 C3 -1.4(4) . . . . ?
C18 N2 C4 C5 0.1(5) . . . . ?
Cu1 N2 C4 C5 179.4(3) . . . . ?
C2 C3 C4 N2 2.9(5) . . . . ?
C2 C3 C4 C5 -177.9(4) . . . . ?
C2 N1 C6 C11 95.9(2) . . . . ?
Cu1 N1 C6 C11 -87.07(19) . . . . ?
C2 N1 C6 C7 -90.6(2) . . . . ?
Cu1 N1 C6 C7 86.39(18) . . . . ?
C11 C6 C7 C8 -1.5(3) . . . . ?
N1 C6 C7 C8 -174.86(17) . . . . ?
C11 C6 C7 C12 176.7(2) . . . . ?
N1 C6 C7 C12 3.3(3) . . . . ?
C6 C7 C8 C9 -1.0(3) . . . . ?
C12 C7 C8 C9 -179.2(2) . . . . ?
C7 C8 C9 C10 2.0(4) . . . . ?
C8 C9 C10 C11 -0.6(4) . . . . ?
C7 C6 C11 C10 2.9(3) . . . . ?
N1 C6 C11 C10 176.14(19) . . . . ?
C7 C6 C11 C15 -174.8(2) . . . . ?
N1 C6 C11 C15 -1.5(3) . . . . ?
C9 C10 C11 C6 -1.8(4) . . . . ?
C9 C10 C11 C15 175.8(2) . . . . ?
C8 C7 C12 C13 81.6(3) . . . . ?
C6 C7 C12 C13 -96.5(2) . . . . ?
C8 C7 C12 C14 -42.7(3) . . . . ?
C6 C7 C12 C14 139.1(2) . . . . ?
C6 C11 C15 C16 -132.4(3) . . . . ?
C10 C11 C15 C16 50.1(3) . . . . ?
C6 C11 C15 C17 104.0(3) . . . . ?
C10 C11 C15 C17 -73.5(3) . . . . ?
C4 N2 C18 C23 93.9(3) . . . . ?
Cu1 N2 C18 C23 -85.3(2) . . . . ?
C4 N2 C18 C19 -88.2(3) . . . . ?
Cu1 N2 C18 C19 92.5(2) . . . . ?
C23 C18 C19 C20 -2.8(3) . . . . ?
N2 C18 C19 C20 179.41(18) . . . . ?
C23 C18 C19 C24 173.9(2) . . . . ?
N2 C18 C19 C24 -3.9(3) . . . . ?
C18 C19 C20 C21 0.8(3) . . . . ?
C24 C19 C20 C21 -175.9(2) . . . . ?
C19 C20 C21 C22 1.4(4) . . . . ?
C20 C21 C22 C23 -1.7(4) . . . . ?
C19 C18 C23 C22 2.5(3) . . . . ?
N2 C18 C23 C22 -179.73(18) . . . . ?
C19 C18 C23 C27 -174.6(2) . . . . ?
N2 C18 C23 C27 3.2(3) . . . . ?
C21 C22 C23 C18 -0.2(3) . . . . ?
C21 C22 C23 C27 176.9(2) . . . . ?
C20 C19 C24 C25 72.5(4) . . . . ?
C18 C19 C24 C25 -104.2(3) . . . . ?
C20 C19 C24 C26 -52.6(4) . . . . ?
C18 C19 C24 C26 130.7(3) . . . . ?
C18 C23 C27 C28 105.4(4) . . . . ?
C22 C23 C27 C28 -71.6(4) . . . . ?
C18 C23 C27 C29 -127.7(4) . . . . ?
C22 C23 C27 C29 55.3(5) . . . . ?
Cu1 N3 C30 C31 29(32) . . . . ?
